data_4118818
loop_
_publ_author_name
'Muhammad Farooq Ibad'
'Peter Langer'
'Fabian Rei\&s'
'Axel Schulz'
'Alexander Villinger'

_publ_contact_author_address
;
Universit\"at Rostock
Institut f\"ur Chemie
Abteilung f\"ur Anorganische Chemie
Albert-Einstein-Strasse 3a 
18059 Rostock
Bundesrepublik Deutschland
;
_publ_contact_author_email
;
axel.schulz@uni-rostock.de, alexander.villinger@uni-rostock.de'
;
_publ_contact_author_fax '+49 (0)381/498-6382'
_publ_contact_author_name 'Axel Schulz, Alexander Villinger'
_publ_contact_author_phone '+49 (0)381/498-6400 or 6403'
_publ_section_title
;
 Catalytic Trimerization of Bis-silylated Diazomethane
;
_journal_name_full 'Journal of the American Chemical Society'
_journal_page_first 17757
_journal_page_last 17768
_journal_paper_doi 10.1021/ja308104k
_journal_volume 134
_journal_year 2012
_chemical_formula_moiety 'C26 H33 N2 Si2 +, C24 B F20 -'
_chemical_formula_sum 'C50 H33 B F20 N2 Si2'
_chemical_formula_weight 1108.77
_chemical_name_systematic
;
 ?
;
_space_group_IT_number 14
_symmetry_cell_setting monoclinic
_symmetry_Int_Tables_number 14
_symmetry_space_group_name_Hall '-P 2ybc'
_symmetry_space_group_name_H-M 'P 1 21/c 1'
_atom_sites_solution_hydrogens geom
_atom_sites_solution_primary direct
_atom_sites_solution_secondary difmap
_audit_author_name 'Villinger, A.'
_audit_creation_method SHELXL-97
_cell_angle_alpha 90.00
_cell_angle_beta 99.545(2)
_cell_angle_gamma 90.00
_cell_formula_units_Z 4
_cell_length_a 17.1527(7)
_cell_length_b 17.3935(7)
_cell_length_c 16.4602(7)
_cell_measurement_reflns_used 3558
_cell_measurement_temperature 173(2)
_cell_measurement_theta_max 40.122
_cell_measurement_theta_min 5.194
_cell_volume 4842.8(3)
_computing_cell_refinement 'Bruker Apex V7.51A'
_computing_data_collection 'Bruker Apex V7.51A'
_computing_data_reduction 'Bruker SAINT'
_computing_molecular_graphics 'ORTEP-3v2.01 (Farrugia, 1997)'
_computing_publication_material SHELXL-97
_computing_structure_refinement 'SHELXL-97 (Sheldrick, 1997)'
_computing_structure_solution 'SHELXS-97 (Sheldrick, 1997)'
_diffrn_ambient_temperature 173(2)
_diffrn_measured_fraction_theta_full 0.999
_diffrn_measured_fraction_theta_max 0.999
_diffrn_measurement_device_type 'Bruker Apex Kappa II-CCD-diffractometer'
_diffrn_measurement_method 'phi and omega scans'
_diffrn_radiation_monochromator graphite
_diffrn_radiation_source 'sealed tube'
_diffrn_radiation_type MoK\a
_diffrn_radiation_wavelength 0.71073
_diffrn_reflns_av_R_equivalents 0.0944
_diffrn_reflns_av_sigmaI/netI 0.0989
_diffrn_reflns_limit_h_max 20
_diffrn_reflns_limit_h_min -20
_diffrn_reflns_limit_k_max 20
_diffrn_reflns_limit_k_min -20
_diffrn_reflns_limit_l_max 19
_diffrn_reflns_limit_l_min -19
_diffrn_reflns_number 41147
_diffrn_reflns_theta_full 25.00
_diffrn_reflns_theta_max 25.00
_diffrn_reflns_theta_min 1.68
_exptl_absorpt_coefficient_mu 0.189
_exptl_absorpt_correction_T_max 0.9906
_exptl_absorpt_correction_T_min 0.9631
_exptl_absorpt_correction_type multi-scan
_exptl_absorpt_process_details '(SADABS; Sheldrick, 2004)'
_exptl_crystal_colour yellow
_exptl_crystal_density_diffrn 1.521
_exptl_crystal_description block
_exptl_crystal_F_000 2240
_exptl_crystal_size_max 0.20
_exptl_crystal_size_mid 0.10
_exptl_crystal_size_min 0.05
_refine_diff_density_max 0.249
_refine_diff_density_min -0.284
_refine_diff_density_rms 0.057
_refine_ls_extinction_method none
_refine_ls_goodness_of_fit_ref 0.997
_refine_ls_hydrogen_treatment constr
_refine_ls_matrix_type full
_refine_ls_number_parameters 682
_refine_ls_number_reflns 8518
_refine_ls_number_restraints 0
_refine_ls_restrained_S_all 0.997
_refine_ls_R_factor_all 0.1238
_refine_ls_R_factor_gt 0.0471
_refine_ls_shift/su_max 0.000
_refine_ls_shift/su_mean 0.000
_refine_ls_structure_factor_coef Fsqd
_refine_ls_weighting_details 'calc w=1/[\s^2^(Fo^2^)+(0.0312P)^2^+0.7469P] where P=(Fo^2^+2Fc^2^)/3'
_refine_ls_weighting_scheme calc
_refine_ls_wR_factor_gt 0.0797
_refine_ls_wR_factor_ref 0.1048
_reflns_number_gt 4539
_reflns_number_total 8518
_reflns_threshold_expression >2\s(I)
_cod_data_source_file ja308104k_si_001_07.cif
_cod_data_source_block av_fr145_(me3si)2nnccph3_b(c6f5)4
_cod_original_sg_symbol_H-M 'P 21/c'
_cod_database_code 4118818

loop_
_symmetry_equiv_pos_as_xyz
'x, y, z'
'-x, y+1/2, -z+1/2'
'-x, -y, -z'
'x, -y-1/2, z-1/2'

loop_
_atom_site_label
_atom_site_type_symbol
_atom_site_fract_x
_atom_site_fract_y
_atom_site_fract_z
_atom_site_U_iso_or_equiv
_atom_site_adp_type
_atom_site_occupancy
_atom_site_symmetry_multiplicity
_atom_site_calc_flag
_atom_site_refinement_flags
N2 N 0.75633(16) 0.01815(15) 0.09043(18) 0.0338(7) Uani 1 1 d .
N1 N 0.80318(15) -0.02990(14) 0.13945(17) 0.0367(7) Uani 1 1 d .
Si1 Si 0.89950(6) 0.01112(6) 0.18030(7) 0.0437(3) Uani 1 1 d .
Si2 Si 0.74863(6) -0.11126(5) 0.17087(6) 0.0353(3) Uani 1 1 d .
C1 C 0.71688(19) 0.06005(19) 0.0485(2) 0.0341(9) Uani 1 1 d .
C2 C 0.9143(2) 0.0897(2) 0.1104(3) 0.0883(17) Uani 1 1 d .
H2A H 0.9095 0.0699 0.0541 0.133 Uiso 1 1 calc R
H2B H 0.9671 0.1118 0.1272 0.133 Uiso 1 1 calc R
H2C H 0.8742 0.1295 0.1126 0.133 Uiso 1 1 calc R
C3 C 0.97428(19) -0.0631(2) 0.1765(2) 0.0543(11) Uani 1 1 d .
H3A H 0.9648 -0.1062 0.2121 0.081 Uiso 1 1 calc R
H3B H 1.0269 -0.0416 0.1958 0.081 Uiso 1 1 calc R
H3C H 0.9712 -0.0814 0.1198 0.081 Uiso 1 1 calc R
C4 C 0.8947(2) 0.0445(3) 0.2850(3) 0.0842(16) Uani 1 1 d .
H4A H 0.8550 0.0853 0.2827 0.126 Uiso 1 1 calc R
H4B H 0.9464 0.0644 0.3103 0.126 Uiso 1 1 calc R
H4C H 0.8799 0.0015 0.3178 0.126 Uiso 1 1 calc R
C5 C 0.8218(2) -0.1735(2) 0.2333(2) 0.0567(11) Uani 1 1 d .
H5A H 0.8610 -0.1904 0.2000 0.085 Uiso 1 1 calc R
H5B H 0.7952 -0.2184 0.2518 0.085 Uiso 1 1 calc R
H5C H 0.8483 -0.1448 0.2813 0.085 Uiso 1 1 calc R
C6 C 0.6758(2) -0.0742(2) 0.2309(2) 0.0597(11) Uani 1 1 d .
H6A H 0.7033 -0.0510 0.2820 0.090 Uiso 1 1 calc R
H6B H 0.6423 -0.1164 0.2442 0.090 Uiso 1 1 calc R
H6C H 0.6429 -0.0352 0.1986 0.090 Uiso 1 1 calc R
C7 C 0.7013(2) -0.15813(19) 0.0755(2) 0.0537(11) Uani 1 1 d .
H7A H 0.6596 -0.1247 0.0467 0.081 Uiso 1 1 calc R
H7B H 0.6782 -0.2071 0.0887 0.081 Uiso 1 1 calc R
H7C H 0.7409 -0.1675 0.0399 0.081 Uiso 1 1 calc R
C8 C 0.67108(18) 0.11837(17) -0.00487(19) 0.0292(8) Uani 1 1 d .
C9 C 0.73587(18) 0.16961(18) -0.03190(19) 0.0294(8) Uani 1 1 d .
C10 C 0.74336(18) 0.24614(17) -0.0104(2) 0.0323(8) Uani 1 1 d .
H10 H 0.7080 0.2692 0.0211 0.039 Uiso 1 1 calc R
C11 C 0.80340(19) 0.28905(19) -0.0354(2) 0.0382(9) Uani 1 1 d .
H11 H 0.8092 0.3416 -0.0200 0.046 Uiso 1 1 calc R
C12 C 0.8545(2) 0.2575(2) -0.0819(2) 0.0422(9) Uani 1 1 d .
H12 H 0.8944 0.2881 -0.0995 0.051 Uiso 1 1 calc R
C13 C 0.8473(2) 0.1803(2) -0.1028(2) 0.0446(10) Uani 1 1 d .
H13 H 0.8831 0.1574 -0.1340 0.054 Uiso 1 1 calc R
C14 C 0.7882(2) 0.13714(19) -0.0783(2) 0.0416(9) Uani 1 1 d .
H14 H 0.7830 0.0844 -0.0932 0.050 Uiso 1 1 calc R
C15 C 0.61914(19) 0.16235(17) 0.0464(2) 0.0305(8) Uani 1 1 d .
C16 C 0.6404(2) 0.17162(19) 0.1308(2) 0.0403(9) Uani 1 1 d .
H16 H 0.6872 0.1479 0.1586 0.048 Uiso 1 1 calc R
C17 C 0.5944(2) 0.2148(2) 0.1752(2) 0.0489(10) Uani 1 1 d .
H17 H 0.6105 0.2214 0.2329 0.059 Uiso 1 1 calc R
C18 C 0.5257(2) 0.24824(19) 0.1365(3) 0.0481(10) Uani 1 1 d .
H18 H 0.4938 0.2772 0.1672 0.058 Uiso 1 1 calc R
C19 C 0.5035(2) 0.23946(19) 0.0527(3) 0.0444(10) Uani 1 1 d .
H19 H 0.4562 0.2627 0.0256 0.053 Uiso 1 1 calc R
C20 C 0.54972(19) 0.19688(18) 0.0077(2) 0.0380(9) Uani 1 1 d .
H20 H 0.5338 0.1912 -0.0500 0.046 Uiso 1 1 calc R
C21 C 0.62132(18) 0.07515(18) -0.0767(2) 0.0320(8) Uani 1 1 d .
C22 C 0.58105(18) 0.00896(18) -0.0616(2) 0.0382(9) Uani 1 1 d .
H22 H 0.5854 -0.0102 -0.0070 0.046 Uiso 1 1 calc R
C23 C 0.5344(2) -0.0294(2) -0.1259(3) 0.0485(10) Uani 1 1 d .
H23 H 0.5075 -0.0752 -0.1154 0.058 Uiso 1 1 calc R
C24 C 0.5271(2) -0.0013(2) -0.2045(3) 0.0511(11) Uani 1 1 d .
H24 H 0.4955 -0.0278 -0.2486 0.061 Uiso 1 1 calc R
C25 C 0.5655(2) 0.0653(2) -0.2198(2) 0.0527(11) Uani 1 1 d .
H25 H 0.5594 0.0852 -0.2742 0.063 Uiso 1 1 calc R
C26 C 0.6129(2) 0.1035(2) -0.1562(2) 0.0438(9) Uani 1 1 d .
H26 H 0.6396 0.1493 -0.1671 0.053 Uiso 1 1 calc R
B1 B 0.2279(2) 0.0332(2) 0.3998(2) 0.0288(9) Uani 1 1 d .
C27 C 0.29767(18) -0.00474(17) 0.4694(2) 0.0290(8) Uani 1 1 d .
C28 C 0.37279(19) -0.02766(18) 0.4574(2) 0.0324(8) Uani 1 1 d .
C29 C 0.4244(2) -0.07014(18) 0.5124(2) 0.0379(9) Uani 1 1 d .
C30 C 0.4028(2) -0.09325(19) 0.5848(2) 0.0406(9) Uani 1 1 d .
C31 C 0.3304(2) -0.07231(19) 0.6012(2) 0.0399(9) Uani 1 1 d .
C32 C 0.2808(2) -0.02945(18) 0.5442(2) 0.0332(8) Uani 1 1 d .
C33 C 0.16676(19) -0.04038(18) 0.37892(18) 0.0297(8) Uani 1 1 d .
C34 C 0.19038(19) -0.1058(2) 0.3419(2) 0.0351(9) Uani 1 1 d .
C35 C 0.1470(2) -0.1722(2) 0.3285(2) 0.0430(10) Uani 1 1 d .
C36 C 0.0739(2) -0.1755(2) 0.3525(2) 0.0452(10) Uani 1 1 d .
C37 C 0.0478(2) -0.1139(2) 0.3899(2) 0.0442(10) Uani 1 1 d .
C38 C 0.0934(2) -0.0487(2) 0.4033(2) 0.0370(9) Uani 1 1 d .
C39 C 0.18426(17) 0.10915(17) 0.4321(2) 0.0273(8) Uani 1 1 d .
C40 C 0.20528(19) 0.15157(19) 0.5032(2) 0.0326(8) Uani 1 1 d .
C41 C 0.1657(2) 0.21569(19) 0.5232(2) 0.0369(9) Uani 1 1 d .
C42 C 0.1013(2) 0.24169(19) 0.4703(2) 0.0404(9) Uani 1 1 d .
C43 C 0.07811(19) 0.2038(2) 0.3983(2) 0.0368(9) Uani 1 1 d .
C44 C 0.11937(19) 0.13995(19) 0.3807(2) 0.0318(8) Uani 1 1 d .
C45 C 0.26177(17) 0.06785(17) 0.31947(19) 0.0259(8) Uani 1 1 d .
C46 C 0.23600(18) 0.05320(17) 0.2370(2) 0.0289(8) Uani 1 1 d .
C47 C 0.26383(18) 0.08951(18) 0.1733(2) 0.0301(8) Uani 1 1 d .
C48 C 0.32045(19) 0.14490(19) 0.1895(2) 0.0326(8) Uani 1 1 d .
C49 C 0.34813(18) 0.16342(18) 0.2699(2) 0.0306(8) Uani 1 1 d .
C50 C 0.31904(17) 0.12522(18) 0.3314(2) 0.0294(8) Uani 1 1 d .
F1 F 0.39952(10) -0.00894(10) 0.38704(11) 0.0406(5) Uani 1 1 d .
F2 F 0.49578(11) -0.08925(10) 0.49492(12) 0.0521(6) Uani 1 1 d .
F3 F 0.45219(12) -0.13604(11) 0.63885(12) 0.0598(6) Uani 1 1 d .
F4 F 0.30743(12) -0.09556(11) 0.67218(11) 0.0558(6) Uani 1 1 d .
F5 F 0.20853(11) -0.01385(10) 0.56384(11) 0.0421(5) Uani 1 1 d .
F6 F 0.26273(11) -0.10703(10) 0.31836(11) 0.0439(5) Uani 1 1 d .
F7 F 0.17568(13) -0.23402(11) 0.29354(13) 0.0602(6) Uani 1 1 d .
F8 F 0.02976(13) -0.23989(12) 0.33895(14) 0.0730(7) Uani 1 1 d .
F9 F -0.02333(12) -0.11761(12) 0.41505(14) 0.0664(7) Uani 1 1 d .
F10 F 0.06193(10) 0.00815(11) 0.44284(12) 0.0476(5) Uani 1 1 d .
F11 F 0.27012(11) 0.13200(10) 0.55833(11) 0.0456(5) Uani 1 1 d .
F12 F 0.18980(12) 0.25336(10) 0.59421(12) 0.0544(6) Uani 1 1 d .
F13 F 0.06183(12) 0.30459(11) 0.48920(13) 0.0618(6) Uani 1 1 d .
F14 F 0.01579(11) 0.22995(11) 0.34341(13) 0.0552(6) Uani 1 1 d .
F15 F 0.09212(10) 0.10499(10) 0.30748(11) 0.0414(5) Uani 1 1 d .
F16 F 0.17770(10) 0.00093(10) 0.21313(10) 0.0373(5) Uani 1 1 d .
F17 F 0.23492(11) 0.07036(10) 0.09409(11) 0.0444(5) Uani 1 1 d .
F18 F 0.34813(11) 0.18088(11) 0.12825(12) 0.0482(5) Uani 1 1 d .
F19 F 0.40298(10) 0.21948(10) 0.28758(12) 0.0451(5) Uani 1 1 d .
F20 F 0.34932(10) 0.14688(10) 0.40985(11) 0.0379(5) Uani 1 1 d .

loop_
_atom_site_aniso_label
_atom_site_aniso_U_11
_atom_site_aniso_U_22
_atom_site_aniso_U_33
_atom_site_aniso_U_23
_atom_site_aniso_U_13
_atom_site_aniso_U_12
N2 0.0333(16) 0.0318(18) 0.0364(19) -0.0030(15) 0.0061(15) -0.0021(15)
N1 0.0347(16) 0.0290(16) 0.0440(19) 0.0098(15) -0.0004(15) 0.0057(14)
Si1 0.0329(5) 0.0414(6) 0.0556(7) -0.0043(5) 0.0040(5) 0.0003(5)
Si2 0.0412(6) 0.0315(5) 0.0337(6) 0.0021(5) 0.0073(5) 0.0001(5)
C1 0.032(2) 0.032(2) 0.039(2) 0.0020(18) 0.0072(19) -0.0036(17)
C2 0.052(3) 0.065(3) 0.139(5) 0.035(3) -0.010(3) -0.022(2)
C3 0.040(2) 0.058(3) 0.064(3) -0.005(2) 0.005(2) 0.0032(19)
C4 0.042(2) 0.122(4) 0.087(4) -0.061(3) 0.008(3) -0.006(3)
C5 0.058(3) 0.052(2) 0.061(3) 0.015(2) 0.013(2) 0.003(2)
C6 0.056(3) 0.059(3) 0.070(3) -0.006(2) 0.028(2) -0.001(2)
C7 0.073(3) 0.039(2) 0.047(3) -0.0030(19) 0.004(2) -0.012(2)
C8 0.0353(19) 0.0243(19) 0.028(2) 0.0050(16) 0.0065(17) 0.0028(16)
C9 0.0315(18) 0.027(2) 0.030(2) -0.0004(16) 0.0061(17) 0.0012(16)
C10 0.0333(19) 0.027(2) 0.036(2) -0.0002(16) 0.0051(17) 0.0001(16)
C11 0.039(2) 0.031(2) 0.045(2) -0.0001(18) 0.0059(19) 0.0005(18)
C12 0.039(2) 0.043(2) 0.048(2) 0.006(2) 0.017(2) -0.0032(19)
C13 0.048(2) 0.042(2) 0.049(2) 0.002(2) 0.024(2) 0.005(2)
C14 0.052(2) 0.028(2) 0.049(2) -0.0020(18) 0.020(2) 0.0001(19)
C15 0.0338(19) 0.0262(19) 0.033(2) 0.0047(17) 0.0105(18) -0.0020(16)
C16 0.044(2) 0.041(2) 0.036(2) -0.0011(19) 0.007(2) -0.0004(18)
C17 0.063(3) 0.048(2) 0.038(2) -0.005(2) 0.014(2) -0.005(2)
C18 0.052(3) 0.032(2) 0.067(3) -0.009(2) 0.029(2) -0.004(2)
C19 0.034(2) 0.038(2) 0.063(3) -0.005(2) 0.013(2) 0.0002(18)
C20 0.040(2) 0.034(2) 0.042(2) -0.0007(18) 0.0121(19) -0.0014(18)
C21 0.0340(19) 0.030(2) 0.032(2) -0.0022(17) 0.0061(18) 0.0057(17)
C22 0.0318(19) 0.036(2) 0.047(2) 0.0032(19) 0.0060(19) -0.0009(18)
C23 0.037(2) 0.041(2) 0.067(3) -0.016(2) 0.008(2) -0.0051(19)
C24 0.043(2) 0.052(3) 0.056(3) -0.025(2) -0.001(2) 0.002(2)
C25 0.058(3) 0.062(3) 0.036(2) -0.006(2) 0.004(2) 0.000(2)
C26 0.054(2) 0.041(2) 0.036(2) -0.001(2) 0.004(2) -0.001(2)
B1 0.031(2) 0.030(2) 0.025(2) 0.0014(19) 0.0026(19) -0.0015(18)
C27 0.0322(19) 0.0250(19) 0.029(2) -0.0025(16) 0.0022(17) -0.0034(16)
C28 0.039(2) 0.030(2) 0.026(2) -0.0026(17) 0.0017(19) -0.0022(17)
C29 0.028(2) 0.031(2) 0.050(3) -0.0012(19) -0.007(2) 0.0018(17)
C30 0.050(2) 0.029(2) 0.035(2) 0.0030(19) -0.016(2) 0.0056(19)
C31 0.063(3) 0.032(2) 0.023(2) 0.0016(18) 0.000(2) -0.003(2)
C32 0.038(2) 0.030(2) 0.031(2) 0.0018(17) 0.0032(19) 0.0011(17)
C33 0.035(2) 0.033(2) 0.0206(19) 0.0074(16) 0.0013(17) -0.0012(17)
C34 0.035(2) 0.040(2) 0.029(2) 0.0049(18) 0.0026(18) -0.0007(19)
C35 0.064(3) 0.029(2) 0.033(2) 0.0010(18) -0.003(2) -0.001(2)
C36 0.051(2) 0.039(2) 0.041(2) 0.014(2) -0.006(2) -0.019(2)
C37 0.036(2) 0.049(3) 0.047(3) 0.010(2) 0.005(2) -0.008(2)
C38 0.042(2) 0.039(2) 0.029(2) 0.0042(18) 0.0032(19) -0.0085(19)
C39 0.0272(18) 0.0299(19) 0.026(2) 0.0050(17) 0.0071(16) -0.0016(16)
C40 0.034(2) 0.032(2) 0.031(2) 0.0104(18) 0.0042(19) 0.0006(17)
C41 0.052(2) 0.028(2) 0.033(2) -0.0014(18) 0.015(2) -0.0046(19)
C42 0.050(2) 0.031(2) 0.048(3) 0.006(2) 0.030(2) 0.0089(19)
C43 0.031(2) 0.044(2) 0.037(2) 0.016(2) 0.0099(19) 0.0045(18)
C44 0.035(2) 0.037(2) 0.025(2) 0.0004(18) 0.0111(18) -0.0025(18)
C45 0.0251(17) 0.0266(18) 0.026(2) 0.0021(16) 0.0032(16) 0.0033(15)
C46 0.0256(18) 0.0294(19) 0.031(2) -0.0013(17) 0.0032(17) -0.0024(16)
C47 0.0333(19) 0.035(2) 0.022(2) 0.0026(17) 0.0047(17) 0.0012(17)
C48 0.0333(19) 0.035(2) 0.033(2) 0.0124(18) 0.0167(18) 0.0018(17)
C49 0.0233(18) 0.0249(19) 0.044(2) 0.0032(18) 0.0072(18) -0.0018(16)
C50 0.0252(18) 0.033(2) 0.030(2) -0.0001(17) 0.0042(17) 0.0034(16)
F1 0.0358(10) 0.0460(12) 0.0413(12) 0.0033(10) 0.0102(10) 0.0067(9)
F2 0.0354(11) 0.0451(12) 0.0721(16) -0.0034(11) -0.0018(11) 0.0060(10)
F3 0.0692(14) 0.0473(13) 0.0520(14) 0.0085(11) -0.0223(12) 0.0113(11)
F4 0.0845(16) 0.0508(13) 0.0299(12) 0.0106(10) 0.0032(12) 0.0082(12)
F5 0.0511(12) 0.0447(12) 0.0334(12) 0.0057(9) 0.0153(10) 0.0034(10)
F6 0.0514(12) 0.0376(11) 0.0432(13) -0.0012(10) 0.0092(11) 0.0039(10)
F7 0.0896(16) 0.0352(12) 0.0523(14) -0.0042(11) 0.0016(13) -0.0043(12)
F8 0.0856(17) 0.0514(14) 0.0759(17) 0.0076(12) -0.0047(14) -0.0344(13)
F9 0.0500(13) 0.0747(16) 0.0772(16) 0.0148(13) 0.0181(13) -0.0260(12)
F10 0.0419(11) 0.0538(13) 0.0520(14) -0.0009(11) 0.0220(11) -0.0073(10)
F11 0.0557(13) 0.0405(12) 0.0368(12) -0.0032(10) -0.0033(11) 0.0022(10)
F12 0.0805(16) 0.0412(12) 0.0433(13) -0.0099(11) 0.0156(12) -0.0028(11)
F13 0.0757(15) 0.0463(13) 0.0705(16) 0.0003(12) 0.0330(13) 0.0201(12)
F14 0.0392(12) 0.0631(14) 0.0637(15) 0.0158(12) 0.0100(11) 0.0181(11)
F15 0.0326(10) 0.0549(12) 0.0357(12) 0.0022(10) 0.0025(10) 0.0051(10)
F16 0.0416(11) 0.0417(11) 0.0278(11) 0.0002(9) 0.0033(9) -0.0078(10)
F17 0.0569(13) 0.0497(12) 0.0273(12) 0.0027(10) 0.0090(11) -0.0020(10)
F18 0.0490(12) 0.0541(13) 0.0460(13) 0.0125(11) 0.0207(11) -0.0057(10)
F19 0.0385(11) 0.0422(12) 0.0545(14) 0.0072(10) 0.0078(10) -0.0110(10)
F20 0.0380(11) 0.0397(11) 0.0342(12) -0.0016(10) 0.0011(10) -0.0056(9)

loop_
_atom_type_symbol
_atom_type_description
_atom_type_scat_dispersion_real
_atom_type_scat_dispersion_imag
_atom_type_scat_source
C C 0.0033 0.0016 'International Tables Vol C Tables 4.2.6.8 and 6.1.1.4'
H H 0.0000 0.0000 'International Tables Vol C Tables 4.2.6.8 and 6.1.1.4'
B B 0.0013 0.0007 'International Tables Vol C Tables 4.2.6.8 and 6.1.1.4'
N N 0.0061 0.0033 'International Tables Vol C Tables 4.2.6.8 and 6.1.1.4'
F F 0.0171 0.0103 'International Tables Vol C Tables 4.2.6.8 and 6.1.1.4'
Si Si 0.0817 0.0704 'International Tables Vol C Tables 4.2.6.8 and 6.1.1.4'

loop_
_geom_angle_atom_site_label_1
_geom_angle_atom_site_label_2
_geom_angle_atom_site_label_3
_geom_angle
C1 N2 N1 179.1(3)
N2 N1 Si2 111.88(19)
N2 N1 Si1 113.34(19)
Si2 N1 Si1 132.64(16)
N1 Si1 C3 108.01(14)
N1 Si1 C2 105.79(15)
C3 Si1 C2 109.57(19)
N1 Si1 C4 106.92(16)
C3 Si1 C4 113.38(19)
C2 Si1 C4 112.7(2)
N1 Si2 C6 107.95(15)
N1 Si2 C7 106.13(15)
C6 Si2 C7 111.93(17)
N1 Si2 C5 106.34(14)
C6 Si2 C5 111.68(18)
C7 Si2 C5 112.40(17)
N2 C1 C8 175.6(3)
Si1 C2 H2A 109.5
Si1 C2 H2B 109.5
H2A C2 H2B 109.5
Si1 C2 H2C 109.5
H2A C2 H2C 109.5
H2B C2 H2C 109.5
Si1 C3 H3A 109.5
Si1 C3 H3B 109.5
H3A C3 H3B 109.5
Si1 C3 H3C 109.5
H3A C3 H3C 109.5
H3B C3 H3C 109.5
Si1 C4 H4A 109.5
Si1 C4 H4B 109.5
H4A C4 H4B 109.5
Si1 C4 H4C 109.5
H4A C4 H4C 109.5
H4B C4 H4C 109.5
Si2 C5 H5A 109.5
Si2 C5 H5B 109.5
H5A C5 H5B 109.5
Si2 C5 H5C 109.5
H5A C5 H5C 109.5
H5B C5 H5C 109.5
Si2 C6 H6A 109.5
Si2 C6 H6B 109.5
H6A C6 H6B 109.5
Si2 C6 H6C 109.5
H6A C6 H6C 109.5
H6B C6 H6C 109.5
Si2 C7 H7A 109.5
Si2 C7 H7B 109.5
H7A C7 H7B 109.5
Si2 C7 H7C 109.5
H7A C7 H7C 109.5
H7B C7 H7C 109.5
C1 C8 C15 108.4(3)
C1 C8 C21 107.1(2)
C15 C8 C21 111.7(2)
C1 C8 C9 103.3(2)
C15 C8 C9 112.5(2)
C21 C8 C9 113.3(3)
C10 C9 C14 119.5(3)
C10 C9 C8 121.6(3)
C14 C9 C8 118.9(3)
C9 C10 C11 119.0(3)
C9 C10 H10 120.5
C11 C10 H10 120.5
C12 C11 C10 121.7(3)
C12 C11 H11 119.2
C10 C11 H11 119.2
C11 C12 C13 119.2(3)
C11 C12 H12 120.4
C13 C12 H12 120.4
C14 C13 C12 119.7(3)
C14 C13 H13 120.2
C12 C13 H13 120.2
C13 C14 C9 120.9(3)
C13 C14 H14 119.5
C9 C14 H14 119.5
C16 C15 C20 118.1(3)
C16 C15 C8 122.1(3)
C20 C15 C8 119.7(3)
C17 C16 C15 121.0(3)
C17 C16 H16 119.5
C15 C16 H16 119.5
C18 C17 C16 120.4(3)
C18 C17 H17 119.8
C16 C17 H17 119.8
C17 C18 C19 119.5(4)
C17 C18 H18 120.3
C19 C18 H18 120.3
C18 C19 C20 120.4(3)
C18 C19 H19 119.8
C20 C19 H19 119.8
C19 C20 C15 120.6(3)
C19 C20 H20 119.7
C15 C20 H20 119.7
C26 C21 C22 119.3(3)
C26 C21 C8 120.7(3)
C22 C21 C8 119.9(3)
C21 C22 C23 120.3(3)
C21 C22 H22 119.9
C23 C22 H22 119.9
C24 C23 C22 120.0(4)
C24 C23 H23 120.0
C22 C23 H23 120.0
C23 C24 C25 120.1(4)
C23 C24 H24 119.9
C25 C24 H24 119.9
C24 C25 C26 120.3(4)
C24 C25 H25 119.8
C26 C25 H25 119.8
C21 C26 C25 120.0(3)
C21 C26 H26 120.0
C25 C26 H26 120.0
C45 B1 C39 101.8(2)
C45 B1 C27 113.1(3)
C39 B1 C27 114.3(3)
C45 B1 C33 114.4(3)
C39 B1 C33 112.4(3)
C27 B1 C33 101.4(2)
C32 C27 C28 112.0(3)
C32 C27 B1 120.6(3)
C28 C27 B1 126.6(3)
F1 C28 C29 114.9(3)
F1 C28 C27 120.3(3)
C29 C28 C27 124.7(3)
F2 C29 C30 120.1(3)
F2 C29 C28 120.1(3)
C30 C29 C28 119.7(3)
F3 C30 C31 120.7(4)
F3 C30 C29 120.5(3)
C31 C30 C29 118.8(3)
F4 C31 C30 119.7(3)
F4 C31 C32 121.0(3)
C30 C31 C32 119.3(3)
F5 C32 C31 115.5(3)
F5 C32 C27 119.0(3)
C31 C32 C27 125.4(3)
C34 C33 C38 112.7(3)
C34 C33 B1 120.4(3)
C38 C33 B1 126.4(3)
F6 C34 C35 116.0(3)
F6 C34 C33 119.1(3)
C35 C34 C33 125.0(3)
F7 C35 C34 120.8(4)
F7 C35 C36 120.2(3)
C34 C35 C36 119.0(4)
C37 C36 F8 121.0(4)
C37 C36 C35 119.0(3)
F8 C36 C35 120.0(4)
C36 C37 F9 119.1(3)
C36 C37 C38 120.4(3)
F9 C37 C38 120.5(4)
F10 C38 C37 114.9(3)
F10 C38 C33 121.2(3)
C37 C38 C33 123.9(4)
C40 C39 C44 112.3(3)
C40 C39 B1 129.3(3)
C44 C39 B1 118.3(3)
F11 C40 C41 115.2(3)
F11 C40 C39 120.2(3)
C41 C40 C39 124.6(3)
F12 C41 C42 119.5(3)
F12 C41 C40 120.7(3)
C42 C41 C40 119.7(3)
F13 C42 C43 120.6(3)
F13 C42 C41 120.4(3)
C43 C42 C41 119.0(3)
C42 C43 F14 120.2(3)
C42 C43 C44 119.3(3)
F14 C43 C44 120.5(3)
F15 C44 C43 115.7(3)
F15 C44 C39 119.3(3)
C43 C44 C39 125.0(3)
C46 C45 C50 112.0(3)
C46 C45 B1 128.7(3)
C50 C45 B1 119.0(3)
F16 C46 C47 114.8(3)
F16 C46 C45 120.5(3)
C47 C46 C45 124.7(3)
F17 C47 C48 119.7(3)
F17 C47 C46 120.1(3)
C48 C47 C46 120.2(3)
F18 C48 C47 120.9(3)
F18 C48 C49 120.6(3)
C47 C48 C49 118.5(3)
F19 C49 C48 119.7(3)
F19 C49 C50 121.0(3)
C48 C49 C50 119.3(3)
F20 C50 C49 115.9(3)
F20 C50 C45 118.7(3)
C49 C50 C45 125.3(3)

loop_
_geom_bond_atom_site_label_1
_geom_bond_atom_site_label_2
_geom_bond_distance
N2 C1 1.145(4)
N2 N1 1.334(4)
N1 Si2 1.818(3)
N1 Si1 1.823(3)
Si1 C3 1.828(3)
Si1 C2 1.831(4)
Si1 C4 1.833(4)
Si2 C6 1.834(3)
Si2 C7 1.835(3)
Si2 C5 1.837(3)
C1 C8 1.480(4)
C2 H2A 0.9800
C2 H2B 0.9800
C2 H2C 0.9800
C3 H3A 0.9800
C3 H3B 0.9800
C3 H3C 0.9800
C4 H4A 0.9800
C4 H4B 0.9800
C4 H4C 0.9800
C5 H5A 0.9800
C5 H5B 0.9800
C5 H5C 0.9800
C6 H6A 0.9800
C6 H6B 0.9800
C6 H6C 0.9800
C7 H7A 0.9800
C7 H7B 0.9800
C7 H7C 0.9800
C8 C15 1.530(4)
C8 C21 1.535(4)
C8 C9 1.546(4)
C9 C10 1.378(4)
C9 C14 1.391(4)
C10 C11 1.389(4)
C10 H10 0.9500
C11 C12 1.370(4)
C11 H11 0.9500
C12 C13 1.386(4)
C12 H12 0.9500
C13 C14 1.375(4)
C13 H13 0.9500
C14 H14 0.9500
C15 C16 1.386(4)
C15 C20 1.390(4)
C16 C17 1.382(4)
C16 H16 0.9500
C17 C18 1.373(5)
C17 H17 0.9500
C18 C19 1.376(5)
C18 H18 0.9500
C19 C20 1.386(4)
C19 H19 0.9500
C20 H20 0.9500
C21 C26 1.384(4)
C21 C22 1.386(4)
C22 C23 1.388(4)
C22 H22 0.9500
C23 C24 1.369(5)
C23 H23 0.9500
C24 C25 1.376(5)
C24 H24 0.9500
C25 C26 1.384(4)
C25 H25 0.9500
C26 H26 0.9500
B1 C45 1.645(5)
B1 C39 1.649(5)
B1 C27 1.651(5)
B1 C33 1.654(5)
C27 C32 1.380(4)
C27 C28 1.394(4)
C28 F1 1.354(4)
C28 C29 1.372(4)
C29 F2 1.345(4)
C29 C30 1.366(5)
C30 F3 1.347(3)
C30 C31 1.364(5)
C31 F4 1.354(4)
C31 C32 1.376(4)
C32 F5 1.359(4)
C33 C34 1.383(4)
C33 C38 1.391(4)
C34 F6 1.360(3)
C34 C35 1.372(4)
C35 F7 1.351(4)
C35 C36 1.375(5)
C36 C37 1.349(5)
C36 F8 1.350(4)
C37 F9 1.354(4)
C37 C38 1.375(5)
C38 F10 1.345(4)
C39 C40 1.380(4)
C39 C44 1.389(4)
C40 F11 1.357(3)
C40 C41 1.374(4)
C41 F12 1.344(4)
C41 C42 1.364(4)
C42 F13 1.350(3)
C42 C43 1.357(5)
C43 F14 1.358(4)
C43 C44 1.373(4)
C44 F15 1.362(3)
C45 C46 1.380(4)
C45 C50 1.391(4)
C46 F16 1.360(3)
C46 C47 1.374(4)
C47 F17 1.358(3)
C47 C48 1.363(4)
C48 F18 1.339(3)
C48 C49 1.368(4)
C49 F19 1.353(3)
C49 C50 1.372(4)
C50 F20 1.363(3)

loop_
_geom_torsion_atom_site_label_1
_geom_torsion_atom_site_label_2
_geom_torsion_atom_site_label_3
_geom_torsion_atom_site_label_4
_geom_torsion
C1 N2 N1 Si2 168(100)
C1 N2 N1 Si1 3(24)
N2 N1 Si1 C3 -138.6(2)
Si2 N1 Si1 C3 59.7(3)
N2 N1 Si1 C2 -21.4(3)
Si2 N1 Si1 C2 177.0(2)
N2 N1 Si1 C4 99.0(3)
Si2 N1 Si1 C4 -62.6(3)
N2 N1 Si2 C6 -62.7(3)
Si1 N1 Si2 C6 99.2(2)
N2 N1 Si2 C7 57.5(3)
Si1 N1 Si2 C7 -140.7(2)
N2 N1 Si2 C5 177.3(2)
Si1 N1 Si2 C5 -20.8(3)
N1 N2 C1 C8 1(27)
N2 C1 C8 C15 -98(5)
N2 C1 C8 C21 141(5)
N2 C1 C8 C9 21(5)
C1 C8 C9 C10 -116.6(3)
C15 C8 C9 C10 0.0(4)
C21 C8 C9 C10 127.9(3)
C1 C8 C9 C14 62.6(4)
C15 C8 C9 C14 179.3(3)
C21 C8 C9 C14 -52.8(4)
C14 C9 C10 C11 -0.2(5)
C8 C9 C10 C11 179.1(3)
C9 C10 C11 C12 0.9(5)
C10 C11 C12 C13 -1.5(5)
C11 C12 C13 C14 1.4(5)
C12 C13 C14 C9 -0.7(5)
C10 C9 C14 C13 0.1(5)
C8 C9 C14 C13 -179.2(3)
C1 C8 C15 C16 28.2(4)
C21 C8 C15 C16 146.0(3)
C9 C8 C15 C16 -85.3(3)
C1 C8 C15 C20 -154.2(3)
C21 C8 C15 C20 -36.4(4)
C9 C8 C15 C20 92.2(3)
C20 C15 C16 C17 -0.8(5)
C8 C15 C16 C17 176.8(3)
C15 C16 C17 C18 1.3(5)
C16 C17 C18 C19 -1.0(5)
C17 C18 C19 C20 0.4(5)
C18 C19 C20 C15 0.1(5)
C16 C15 C20 C19 0.2(5)
C8 C15 C20 C19 -177.5(3)
C1 C8 C21 C26 -138.8(3)
C15 C8 C21 C26 102.7(3)
C9 C8 C21 C26 -25.6(4)
C1 C8 C21 C22 44.5(4)
C15 C8 C21 C22 -74.1(3)
C9 C8 C21 C22 157.7(3)
C26 C21 C22 C23 1.6(5)
C8 C21 C22 C23 178.4(3)
C21 C22 C23 C24 -0.9(5)
C22 C23 C24 C25 -0.6(5)
C23 C24 C25 C26 1.3(6)
C22 C21 C26 C25 -0.9(5)
C8 C21 C26 C25 -177.7(3)
C24 C25 C26 C21 -0.6(5)
C45 B1 C27 C32 173.5(3)
C39 B1 C27 C32 57.6(4)
C33 B1 C27 C32 -63.6(4)
C45 B1 C27 C28 -18.2(4)
C39 B1 C27 C28 -134.1(3)
C33 B1 C27 C28 104.8(3)
C32 C27 C28 F1 179.7(3)
B1 C27 C28 F1 10.4(5)
C32 C27 C28 C29 0.4(5)
B1 C27 C28 C29 -168.8(3)
F1 C28 C29 F2 0.8(4)
C27 C28 C29 F2 -179.9(3)
F1 C28 C29 C30 -178.9(3)
C27 C28 C29 C30 0.4(5)
F2 C29 C30 F3 -0.8(5)
C28 C29 C30 F3 178.9(3)
F2 C29 C30 C31 179.3(3)
C28 C29 C30 C31 -1.0(5)
F3 C30 C31 F4 -0.8(5)
C29 C30 C31 F4 179.1(3)
F3 C30 C31 C32 -179.1(3)
C29 C30 C31 C32 0.8(5)
F4 C31 C32 F5 -1.0(4)
C30 C31 C32 F5 177.3(3)
F4 C31 C32 C27 -178.2(3)
C30 C31 C32 C27 0.0(5)
C28 C27 C32 F5 -177.8(3)
B1 C27 C32 F5 -7.8(4)
C28 C27 C32 C31 -0.6(5)
B1 C27 C32 C31 169.3(3)
C45 B1 C33 C34 56.8(4)
C39 B1 C33 C34 172.3(3)
C27 B1 C33 C34 -65.2(4)
C45 B1 C33 C38 -131.1(3)
C39 B1 C33 C38 -15.6(4)
C27 B1 C33 C38 106.8(3)
C38 C33 C34 F6 -177.1(3)
B1 C33 C34 F6 -4.0(4)
C38 C33 C34 C35 1.1(5)
B1 C33 C34 C35 174.1(3)
F6 C34 C35 F7 -0.2(5)
C33 C34 C35 F7 -178.5(3)
F6 C34 C35 C36 178.7(3)
C33 C34 C35 C36 0.4(5)
F7 C35 C36 C37 177.6(3)
C34 C35 C36 C37 -1.3(5)
F7 C35 C36 F8 -1.9(5)
C34 C35 C36 F8 179.2(3)
F8 C36 C37 F9 0.8(5)
C35 C36 C37 F9 -178.7(3)
F8 C36 C37 C38 -180.0(3)
C35 C36 C37 C38 0.6(5)
C36 C37 C38 F10 -178.5(3)
F9 C37 C38 F10 0.7(5)
C36 C37 C38 C33 1.1(5)
F9 C37 C38 C33 -179.6(3)
C34 C33 C38 F10 177.7(3)
B1 C33 C38 F10 5.2(5)
C34 C33 C38 C37 -1.9(5)
B1 C33 C38 C37 -174.4(3)
C45 B1 C39 C40 -111.6(3)
C27 B1 C39 C40 10.7(5)
C33 B1 C39 C40 125.6(3)
C45 B1 C39 C44 64.3(3)
C27 B1 C39 C44 -173.4(3)
C33 B1 C39 C44 -58.6(4)
C44 C39 C40 F11 -176.5(3)
B1 C39 C40 F11 -0.4(5)
C44 C39 C40 C41 2.0(5)
B1 C39 C40 C41 178.1(3)
F11 C40 C41 F12 -2.0(4)
C39 C40 C41 F12 179.5(3)
F11 C40 C41 C42 177.7(3)
C39 C40 C41 C42 -0.9(5)
F12 C41 C42 F13 -0.3(5)
C40 C41 C42 F13 180.0(3)
F12 C41 C42 C43 179.1(3)
C40 C41 C42 C43 -0.6(5)
F13 C42 C43 F14 1.5(5)
C41 C42 C43 F14 -177.9(3)
F13 C42 C43 C44 -180.0(3)
C41 C42 C43 C44 0.6(5)
C42 C43 C44 F15 179.7(3)
F14 C43 C44 F15 -1.8(4)
C42 C43 C44 C39 0.8(5)
F14 C43 C44 C39 179.3(3)
C40 C39 C44 F15 179.1(3)
B1 C39 C44 F15 2.6(4)
C40 C39 C44 C43 -2.0(4)
B1 C39 C44 C43 -178.5(3)
C39 B1 C45 C46 -109.0(3)
C27 B1 C45 C46 127.9(3)
C33 B1 C45 C46 12.5(5)
C39 B1 C45 C50 64.2(3)
C27 B1 C45 C50 -58.9(4)
C33 B1 C45 C50 -174.3(3)
C50 C45 C46 F16 -177.4(2)
B1 C45 C46 F16 -3.8(5)
C50 C45 C46 C47 1.0(4)
B1 C45 C46 C47 174.6(3)
F16 C46 C47 F17 -2.1(4)
C45 C46 C47 F17 179.4(3)
F16 C46 C47 C48 177.8(3)
C45 C46 C47 C48 -0.6(5)
F17 C47 C48 F18 0.0(4)
C46 C47 C48 F18 -179.9(3)
F17 C47 C48 C49 179.6(3)
C46 C47 C48 C49 -0.4(5)
F18 C48 C49 F19 1.1(4)
C47 C48 C49 F19 -178.4(3)
F18 C48 C49 C50 -179.6(3)
C47 C48 C49 C50 0.9(5)
F19 C49 C50 F20 -0.6(4)
C48 C49 C50 F20 -179.9(3)
F19 C49 C50 C45 178.8(3)
C48 C49 C50 C45 -0.5(5)
C46 C45 C50 F20 179.0(3)
B1 C45 C50 F20 4.7(4)
C46 C45 C50 C49 -0.4(4)
B1 C45 C50 C49 -174.7(3)

loop_
_cod_related_entry_id
_cod_related_entry_database
_cod_related_entry_code
1 ChemSpider 30660675
